data_2000709
loop_
_publ_author_name
'Husebye, S.'
'Maartmann-Moe, K.'
'Mikalsen, \/O.'

_publ_section_title
;
 The structure of a trisubstituted 3<i>H</i>-1,2-dithiole
;
_journal_issue 8
_journal_name_full 'Acta Crystallographica Section C'
_journal_page_first 1521
_journal_page_last 1523
_journal_paper_doi 10.1107/S0108270191015007
_journal_volume 48
_journal_year 1992
_chemical_formula_sum 'C22 H17 N3 S3'
_chemical_formula_weight 419.59
_space_group_IT_number 14
_space_group_name_Hall '-P 2yn'
_space_group_name_H-M_alt 'P 1 21/n 1'
_symmetry_cell_setting monoclinic
_symmetry_space_group_name_H-M 'P 1 21/n 1'
_cell_angle_alpha 90
_cell_angle_beta 102.981(5)
_cell_angle_gamma 90
_cell_formula_units_Z 4
_cell_length_a 12.8198(9)
_cell_length_b 6.9843(8)
_cell_length_c 23.0717(13)
_cell_volume 2013.0(3)
_diffrn_radiation_type Mo
_diffrn_radiation_wavelength 0.71073
_exptl_absorpt_coefficient_mu 36.67
_exptl_crystal_density_diffrn 1.390
_cod_data_source_file al0516.cif
_cod_data_source_block al0516a
_cod_original_sg_symbol_H-M 'P 21/n'
_cod_database_code 2000709

loop_
_space_group_symop_id
_space_group_symop_operation_xyz
1 x,y,z
2 -x+1/2,y+1/2,-z+1/2
3 -x,-y,-z
4 x+1/2,-y+1/2,z+1/2

loop_
_atom_site_label
_atom_site_fract_x
_atom_site_fract_y
_atom_site_fract_z
S(1) .55630(10) .6990(3) .04961(5)
S(2) .41580(10) .6853(3) .07748(5)
S(3) .58860(10) .6596(3) .29164(5)
N(1) .4094(3) .6708(7) .1900(2)
N(2) .7428(3) .7050(6) .12630(10)
N(3) .7529(3) .6982(6) .24090(10)
C(1) .4764(3) .6842(7) .1534(2)
C(2) .5878(3) .6896(7) .1709(2)
C(3) .6418(3) .6976(8) .1217(2)
C(4) .2963(3) .6632(8) .1754(2)
C(5) .2462(4) .5190(10) .1983(2)
C(6) .1355(4) .5100(10) .1856(3)
C(7) .0762(4) .6490(10) .1530(2)
C(8) .1256(4) .7930(10) .1305(2)
C(9) .2357(4) .8028(9) .1421(2)
C(10) .7849(3) .7147(8) .0736(2)
C(11) .8030(5) .5530(10) .0448(2)
C(12) .8476(5) .5660(10) -.0055(3)
C(13) .8719(4) .7400(10) -.0247(2)
C(14) .8556(5) .8990(10) .0042(2)
C(15) .8117(5) .8880(10) .0542(2)
C(16) .6473(3) .6859(7) .2333(2)
C(17) .8396(3) .6935(7) .2916(2)
C(18) .9395(3) .6762(8) .2800(2)
C(19) 1.0302(4) .6762(9) .3253(2)
C(20) 1.0223(4) .6857(9) .3834(2)
C(21) .9237(4) .7003(9) .3949(2)
C(22) .8318(4) .7068(8) .3503(2)
H(1) .442(3) .650(7) .227(2)
H(2) .777(3) .710(6) .210(2)
H(3) .286(4) .433(8) .217(2)
H(4) .099(5) .420(10) .200(3)
H(5) .005(4) .646(9) .141(2)
H(6) .083(4) .888(9) .112(2)
H(7) .271(4) .897(7) .134(2)
H(8) .789(4) .450(9) .056(2)
H(9) .862(4) .466(9) -.018(2)
H(10) .912(5) .734(9) -.058(3)
H(11) .871(5) 1.026(9) -.010(3)
H(12) .799(4) .988(8) .069(2)
H(13) .946(3) .664(7) .242(2)
H(14) 1.093(3) .660(7) .317(2)
H(15) 1.089(4) .679(8) .416(2)
H(16) .911(4) .706(8) .431(2)
H(17) .767(3) .713(7) .357(2)

loop_
_geom_bond_atom_site_label_1
_geom_bond_atom_site_label_2
_geom_bond_distance
S(1) S(2) 2.044(2)
S(1) C(3) 1.773(4)
S(2) C(1) 1.746(4)
C(1) C(2) 1.393(5)
C(2) C(3) 1.455(6)
C(1) N(1) 1.335(6)
C(2) C(16) 1.467(5)
C(3) N(2) 1.275(5)
N(1) C(4) 1.412(5)
N(2) C(10) 1.436(6)
C(16) S(3) 1.692(4)
C(16) N(3) 1.327(5)
N(3) C(17) 1.420(4)
